data_7152573
loop_
_publ_author_name
'White, Nicholas G.'
'Carvalho, S\'ilvia'
'F\'elix, V\'itor'
'Beer, Paul D.'

_publ_section_title
;
 Anion binding in aqueous media by a tetra-triazolium macrocycle.
;
_journal_issue 34
_journal_name_full 'Organic &amp; biomolecular chemistry'
_journal_page_first 6951
_journal_page_last 6959
_journal_paper_doi 10.1039/c2ob25934f
_journal_volume 10
_journal_year 2012
_chemical_compound_source synthesized
_chemical_formula_moiety 'C26 H24 N12, 3(H2 O)'
_chemical_formula_sum 'C26 H30 N12 O3'
_chemical_formula_weight 558.60
_space_group_IT_number 15
_symmetry_cell_setting monoclinic
_symmetry_space_group_name_Hall '-C 2yc'
_symmetry_space_group_name_H-M 'C 1 2/c 1'
_atom_sites_solution_hydrogens geom
_atom_sites_solution_primary direct
_cell_angle_alpha 90
_cell_angle_beta 107.516(4)
_cell_angle_gamma 90
_cell_formula_units_Z 4
_cell_length_a 16.4629(10)
_cell_length_b 10.8655(8)
_cell_length_c 15.7413(11)
_cell_measurement_reflns_used 2788
_cell_measurement_temperature 150
_cell_measurement_theta_max 26
_cell_measurement_theta_min 5
_cell_volume 2685.2(3)
_computing_cell_refinement 'DENZO/SCALEPACK (Otwinowski & Minor, 1997)'
_computing_data_collection 'COLLECT (Nonius, 2001).'
_computing_data_reduction 'DENZO/SCALEPACK (Otwinowski & Minor, 1997)'
_computing_publication_material 'CRYSTALS (Betteridge et al., 2003)'
_computing_structure_refinement 'CRYSTALS (Betteridge et al., 2003)'
_computing_structure_solution 'SUPERFLIP (Palatinus & Chapuis, 2007)'
_diffrn_ambient_temperature 150
_diffrn_measured_fraction_theta_full 0.991
_diffrn_measured_fraction_theta_max 0.986
_diffrn_measurement_device Area
_diffrn_measurement_device_type 'Nonius KappaCCD'
_diffrn_measurement_method \w
_diffrn_radiation_monochromator graphite
_diffrn_radiation_type 'Mo K\a'
_diffrn_radiation_wavelength 0.71073
_diffrn_reflns_av_R_equivalents 0.047
_diffrn_reflns_limit_h_max 20
_diffrn_reflns_limit_h_min -20
_diffrn_reflns_limit_k_max 12
_diffrn_reflns_limit_k_min -13
_diffrn_reflns_limit_l_max 19
_diffrn_reflns_limit_l_min -19
_diffrn_reflns_number 15939
_diffrn_reflns_theta_full 25.910
_diffrn_reflns_theta_max 26.439
_diffrn_reflns_theta_min 5.195
_diffrn_standards_number 0
_exptl_absorpt_coefficient_mu 0.097
_exptl_absorpt_correction_T_max 1.00
_exptl_absorpt_correction_T_min 0.931
_exptl_absorpt_correction_type multi-scan
_exptl_absorpt_process_details 'DENZO/SCALEPACK (Otwinowski & Minor, 1997)'
_exptl_crystal_colour colourless
_exptl_crystal_density_diffrn 1.382
_exptl_crystal_density_method 'not measured'
_exptl_crystal_description block
_exptl_crystal_F_000 1176
_exptl_crystal_size_max 0.080
_exptl_crystal_size_mid 0.060
_exptl_crystal_size_min 0.060
_refine_diff_density_max 0.46
_refine_diff_density_min -0.45
_refine_ls_extinction_method None
_refine_ls_goodness_of_fit_ref 0.9950
_refine_ls_hydrogen_treatment constr
_refine_ls_matrix_type full
_refine_ls_number_parameters 186
_refine_ls_number_reflns 1919
_refine_ls_number_restraints 0
_refine_ls_R_factor_all 0.1124
_refine_ls_R_factor_gt 0.0611
_refine_ls_shift/su_max 0.0002529
_refine_ls_shift/su_mean 0.0000222
_refine_ls_structure_factor_coef Fsqd
_refine_ls_weighting_details
;
Method, part 1, Chebychev polynomial, (Watkin, 1994, Prince, 1982)
[weight] = 1.0/[A~0~*T~0~(x)+A~1~*T~1~(x) ... +A~n-1~]*T~n-1~(x)]
where A~i~ are the Chebychev coefficients listed below and x= Fcalc/Fmax
Method = Robust Weighting (Prince, 1982)
W = [weight] * [1-(deltaF/6*sigmaF)^2^]^2^
A~i~ are:
25.8 40.1 20.3 5.22
;
_refine_ls_weighting_scheme calc
_refine_ls_wR_factor_all 0.1504
_refine_ls_wR_factor_gt 0.1206
_refine_ls_wR_factor_ref 0.1504
_reflns_limit_h_max 19
_reflns_limit_h_min -20
_reflns_limit_k_max 13
_reflns_limit_k_min 0
_reflns_limit_l_max 19
_reflns_limit_l_min 0
_reflns_number_gt 1234
_reflns_number_total 2774
_reflns_threshold_expression I>2.0\s(I)
_oxford_diffrn_Wilson_B_factor 2.43
_oxford_diffrn_Wilson_scale 58.64
_oxford_refine_ls_r_factor_ref 0.1124
_oxford_refine_ls_scale 0.15241(19)
_oxford_reflns_number_all 1919
_oxford_reflns_threshold_expression_ref I>-3.0\s(I)
_cod_data_source_file c2ob25934f.txt
_cod_data_source_block 2MeOHH2O
_cod_original_sg_symbol_H-M 'C 2/c '
_cod_database_code 7152573

loop_
_symmetry_equiv_pos_as_xyz
x,y,z
-x,-y,-z
x+1/2,y+1/2,z
-x+1/2,-y+1/2,-z
x,-y,z+1/2
-x,y,-z+1/2
x+1/2,-y+1/2,z+1/2
-x+1/2,y+1/2,-z+1/2

loop_
_atom_site_label
_atom_site_type_symbol
_atom_site_fract_x
_atom_site_fract_y
_atom_site_fract_z
_atom_site_U_iso_or_equiv
_atom_site_occupancy
_atom_site_adp_type
_atom_site_refinement_flags_posn
_atom_site_refinement_flags_adp
O1 O 0.4617(2) 0.6066(3) 0.3855(2) 0.0710 1.0000 Uani . .
O2 O 1.0000 0.7456(4) 0.7500 0.0622 1.0000 Uani S T
N3 N 1.15026(19) 0.5931(3) 0.8121(2) 0.0427 1.0000 Uani . .
N4 N 1.2059(2) 0.6470(3) 0.8807(2) 0.0445 1.0000 Uani . .
N5 N 1.26530(19) 0.5610(3) 0.91840(19) 0.0395 1.0000 Uani . .
C6 C 0.6654(2) 0.5912(4) 0.5007(2) 0.0462 1.0000 Uani . .
C7 C 0.6721(2) 0.5247(4) 0.4188(2) 0.0434 1.0000 Uani . .
C8 C 0.7550(2) 0.5436(4) 0.3963(2) 0.0425 1.0000 Uani . .
N9 N 0.82300(18) 0.4613(3) 0.44645(18) 0.0405 1.0000 Uani . .
N10 N 0.8169(2) 0.3414(3) 0.4255(2) 0.0560 1.0000 Uani . .
N11 N 0.8830(2) 0.2856(3) 0.4820(2) 0.0540 1.0000 Uani . .
H11 H 0.4423 0.6598 0.4133 0.1053 1.0000 Uiso . .
C12 C 0.9305(2) 0.3709(4) 0.5383(2) 0.0393 1.0000 Uani . .
H12 H 0.4675 0.6525 0.3441 0.1052 1.0000 Uiso . .
C13 C 0.8929(2) 0.4837(4) 0.5150(2) 0.0396 1.0000 Uani . .
C14 C 1.0067(2) 0.3341(3) 0.6114(2) 0.0371 1.0000 Uani . .
C15 C 1.0548(2) 0.4213(4) 0.6710(2) 0.0377 1.0000 Uani . .
C16 C 1.1246(2) 0.3845(3) 0.7413(2) 0.0375 1.0000 Uani . .
C17 C 1.1743(2) 0.4728(3) 0.8069(2) 0.0366 1.0000 Uani . .
C18 C 1.2480(2) 0.4541(4) 0.8750(2) 0.0426 1.0000 Uani . .
C19 C 1.1464(2) 0.2599(4) 0.7513(2) 0.0433 1.0000 Uani . .
C20 C 1.0989(2) 0.1743(4) 0.6924(2) 0.0441 1.0000 Uani . .
C21 C 1.0292(2) 0.2104(4) 0.6234(2) 0.0422 1.0000 Uani . .
H24 H 1.0433 0.6997 0.7690 0.0911 1.0000 Uiso . .
H61 H 0.6654 0.6795 0.4914 0.0542 1.0000 Uiso R .
H62 H 0.6123 0.5673 0.5104 0.0541 1.0000 Uiso R .
H71 H 0.6645 0.4372 0.4263 0.0514 1.0000 Uiso R .
H72 H 0.6261 0.5549 0.3690 0.0507 1.0000 Uiso R .
H81 H 0.7733 0.6290 0.4076 0.0501 1.0000 Uiso R .
H82 H 0.7451 0.5240 0.3328 0.0500 1.0000 Uiso R .
H131 H 0.9115 0.5586 0.5404 0.0470 1.0000 Uiso R .
H151 H 1.0395 0.5045 0.6622 0.0440 1.0000 Uiso R .
H181 H 1.2803 0.3833 0.8894 0.0508 1.0000 Uiso R .
H191 H 1.1938 0.2352 0.7978 0.0507 1.0000 Uiso R .
H201 H 1.1129 0.0907 0.6995 0.0531 1.0000 Uiso R .
H211 H 0.9977 0.1512 0.5845 0.0492 1.0000 Uiso R .

loop_
_atom_site_aniso_label
_atom_site_aniso_U_11
_atom_site_aniso_U_22
_atom_site_aniso_U_33
_atom_site_aniso_U_23
_atom_site_aniso_U_13
_atom_site_aniso_U_12
O1 0.078(2) 0.058(2) 0.078(2) -0.0022(17) 0.0250(18) 0.0119(17)
O2 0.050(2) 0.050(3) 0.082(3) 0.0000 0.013(2) 0.0000
N3 0.0379(18) 0.0433(19) 0.0412(19) -0.0003(15) 0.0036(15) -0.0001(16)
N4 0.0451(19) 0.0420(19) 0.0439(19) -0.0016(16) 0.0094(16) -0.0008(17)
N5 0.0352(18) 0.0392(19) 0.0399(17) -0.0027(15) 0.0050(14) -0.0068(15)
C6 0.039(2) 0.052(2) 0.044(2) 0.004(2) 0.0062(18) 0.006(2)
C7 0.0330(19) 0.051(2) 0.041(2) -0.0013(19) 0.0029(16) 0.005(2)
C8 0.036(2) 0.049(2) 0.0388(19) 0.0059(19) 0.0045(17) 0.0066(19)
N9 0.0330(18) 0.043(2) 0.0413(17) -0.0017(16) 0.0055(15) 0.0010(16)
N10 0.048(2) 0.044(2) 0.062(2) -0.0091(18) -0.0058(18) 0.0046(18)
N11 0.044(2) 0.046(2) 0.057(2) -0.0092(18) -0.0074(17) 0.0055(18)
C12 0.034(2) 0.046(3) 0.038(2) -0.0038(19) 0.0104(17) 0.0026(18)
C13 0.035(2) 0.043(2) 0.038(2) -0.0003(18) 0.0067(17) -0.0019(18)
C14 0.036(2) 0.041(2) 0.035(2) 0.0005(18) 0.0109(17) 0.0023(18)
C15 0.035(2) 0.041(2) 0.0367(19) -0.0001(17) 0.0104(17) 0.0038(17)
C16 0.038(2) 0.043(2) 0.0314(19) -0.0020(17) 0.0104(18) -0.0044(18)
C17 0.030(2) 0.041(2) 0.039(2) 0.0054(18) 0.0097(17) 0.0024(18)
C18 0.038(2) 0.043(2) 0.043(2) -0.002(2) 0.0065(18) 0.0015(19)
C19 0.043(2) 0.046(2) 0.037(2) 0.0013(19) 0.0054(18) 0.006(2)
C20 0.048(2) 0.038(2) 0.043(2) 0.000(2) 0.010(2) 0.0042(19)
C21 0.038(2) 0.044(2) 0.042(2) -0.0088(19) 0.0083(19) -0.0022(18)

loop_
_atom_type_symbol
_atom_type_scat_dispersion_real
_atom_type_scat_dispersion_imag
_atom_type_scat_Cromer_Mann_a1
_atom_type_scat_Cromer_Mann_b1
_atom_type_scat_Cromer_Mann_a2
_atom_type_scat_Cromer_Mann_b2
_atom_type_scat_Cromer_Mann_a3
_atom_type_scat_Cromer_Mann_b3
_atom_type_scat_Cromer_Mann_a4
_atom_type_scat_Cromer_Mann_b4
_atom_type_scat_Cromer_Mann_c
_atom_type_scat_source
C 0.0033 0.0016 2.3100 20.8439 1.0200 10.2075 1.5886 0.5687 0.8650 51.6512 0.2156 'International Tables Vol C 4.2.6.8 and 6.1.1.4'
H 0.0000 0.0000 0.4930 10.5109 0.3229 26.1257 0.1402 3.1424 0.0408 57.7998 0.0030 'International Tables Vol C 4.2.6.8 and 6.1.1.4'
N 0.0061 0.0033 12.2126 0.0057 3.1322 9.8933 2.0125 28.9975 1.1663 0.5826 -11.5290 'International Tables Vol C 4.2.6.8 and 6.1.1.4'
O 0.0106 0.0060 3.0485 13.2771 2.2868 5.7011 1.5463 0.3239 0.8670 32.9089 0.2508 'International Tables Vol C 4.2.6.8 and 6.1.1.4'

loop_
_geom_angle_atom_site_label_1
_geom_angle_site_symmetry_1
_geom_angle_atom_site_label_2
_geom_angle_atom_site_label_3
_geom_angle
_geom_angle_publ_flag
H11 . O1 H12 98.2 no
H24 6_756 O2 H24 107.9 no
N4 . N3 C17 109.2(3) yes
N3 . N4 N5 106.4(3) yes
C6 6_756 N5 N4 119.7(3) yes
C6 6_756 N5 C18 129.0(3) yes
N4 . N5 C18 111.2(3) yes
N5 6_756 C6 C7 113.3(3) yes
N5 6_756 C6 H61 108.5 no
C7 . C6 H61 110.0 no
N5 6_756 C6 H62 107.7 no
C7 . C6 H62 108.0 no
H61 . C6 H62 109.3 no
C6 . C7 C8 115.7(3) yes
C6 . C7 H71 108.6 no
C8 . C7 H71 108.6 no
C6 . C7 H72 106.8 no
C8 . C7 H72 107.7 no
H71 . C7 H72 109.4 no
C7 . C8 N9 112.7(3) yes
C7 . C8 H81 109.6 no
N9 . C8 H81 109.8 no
C7 . C8 H82 108.7 no
N9 . C8 H82 106.2 no
H81 . C8 H82 109.7 no
C8 . N9 N10 118.2(3) yes
C8 . N9 C13 130.9(3) yes
N10 . N9 C13 110.9(3) yes
N9 . N10 N11 107.1(3) yes
N10 . N11 C12 108.7(3) yes
N11 . C12 C13 108.1(3) yes
N11 . C12 C14 120.7(3) yes
C13 . C12 C14 131.1(3) yes
C12 . C13 N9 105.2(3) yes
C12 . C13 H131 127.7 no
N9 . C13 H131 127.1 no
C12 . C14 C15 121.0(3) yes
C12 . C14 C21 119.7(3) yes
C15 . C14 C21 119.3(3) yes
C14 . C15 C16 120.3(4) yes
C14 . C15 H151 118.7 no
C16 . C15 H151 121.0 no
C15 . C16 C17 121.6(3) yes
C15 . C16 C19 119.3(3) yes
C17 . C16 C19 119.0(3) yes
C16 . C17 N3 123.7(3) yes
C16 . C17 C18 129.0(3) yes
N3 . C17 C18 107.3(3) yes
C17 . C18 N5 105.9(3) yes
C17 . C18 H181 128.6 no
N5 . C18 H181 125.5 no
C16 . C19 C20 120.2(3) yes
C16 . C19 H191 119.5 no
C20 . C19 H191 120.3 no
C19 . C20 C21 120.5(4) yes
C19 . C20 H201 120.4 no
C21 . C20 H201 119.1 no
C14 . C21 C20 120.4(4) yes
C14 . C21 H211 120.4 no
C20 . C21 H211 119.3 no

loop_
_geom_bond_atom_site_label_1
_geom_bond_atom_site_label_2
_geom_bond_site_symmetry_2
_geom_bond_distance
_geom_bond_publ_flag
O1 H11 . 0.844 no
O1 H12 . 0.849 no
O2 H24 6_756 0.848 no
O2 H24 . 0.848 no
N3 N4 . 1.324(4) yes
N3 C17 . 1.375(5) yes
N4 N5 . 1.354(4) yes
N5 C6 6_756 1.469(5) yes
N5 C18 . 1.334(5) yes
C6 C7 . 1.510(5) yes
C6 H61 . 0.970 no
C6 H62 . 0.967 no
C7 C8 . 1.522(5) yes
C7 H71 . 0.972 no
C7 H72 . 0.969 no
C8 N9 . 1.464(5) yes
C8 H81 . 0.975 no
C8 H82 . 0.988 no
N9 N10 . 1.340(4) yes
N9 C13 . 1.342(4) yes
N10 N11 . 1.327(4) yes
N11 C12 . 1.355(5) yes
C12 C13 . 1.372(5) yes
C12 C14 . 1.480(5) yes
C13 H131 . 0.917 no
C14 C15 . 1.399(5) yes
C14 C21 . 1.392(5) yes
C15 C16 . 1.393(5) yes
C15 H151 . 0.938 no
C16 C17 . 1.465(5) yes
C16 C19 . 1.398(5) yes
C17 C18 . 1.370(5) yes
C18 H181 . 0.925 no
C19 C20 . 1.378(5) yes
C19 H191 . 0.934 no
C20 C21 . 1.379(5) yes
C20 H201 . 0.936 no
C21 H211 . 0.931 no

loop_
_geom_hbond_atom_site_label_D
_geom_hbond_atom_site_label_H
_geom_hbond_atom_site_label_A
_geom_hbond_site_symmetry_A
_geom_hbond_angle_DHA
_geom_hbond_distance_DH
_geom_hbond_distance_HA
_geom_hbond_distance_DA
_geom_hbond_publ_flag
O1 H11 N11 3_455 175 0.84 2.15 2.993(5) yes
O1 H12 O2 4_666 171 0.85 2.04 2.887(5) yes
O2 H24 N3 . 178 0.85 2.05 2.893(5) yes
C18 H181 N10 7_555 159 0.92 2.54 3.419(5) yes
C19 H191 N10 7_555 177 0.93 2.53 3.461(5) yes
